data_2023067
loop_
_publ_author_name
'Bieler, Ir&#xe9;n'
'Wagner, Christoph'
'Merzweiler, Kurt'

_publ_section_title
;
 Lithium and sodium 3-(3,4-di-hydroxy-phen-yl)propenoate hydrate.
;
_journal_issue 'Pt 4'
_journal_name_full 'Acta crystallographica. Section E, Crystallographic communications'
_journal_page_first 401
_journal_page_last 407
_journal_paper_doi 10.1107/S2056989024002494
_journal_volume 80
_journal_year 2024
_chemical_formula_iupac '[Li (C9 H7 O4) (H2 O)]'
_chemical_formula_moiety 'C9 H9 Li O5'
_chemical_formula_sum 'C9 H9 Li O5'
_chemical_formula_weight 204.10
_chemical_name_systematic
;
Poly[aqua[\m-3-(3,4-dihydroxyphenyl)propenoato]lithium]
;
_space_group_crystal_system monoclinic
_space_group_IT_number 14
_space_group_name_Hall '-P 2yn'
_space_group_name_H-M_alt 'P 1 21/n 1'
_atom_sites_solution_hydrogens mixed
_atom_sites_solution_primary direct
_audit_creation_method
;
Olex2 1.5
(compiled 2022.04.07 svn.rca3783a0 for OlexSys, GUI svn.r6498)
;
_cell_angle_alpha 90
_cell_angle_beta 98.572(18)
_cell_angle_gamma 90
_cell_formula_units_Z 4
_cell_length_a 8.3083(12)
_cell_length_b 4.8511(5)
_cell_length_c 22.587(4)
_cell_measurement_reflns_used 3964
_cell_measurement_temperature 220
_cell_measurement_theta_max 25.95
_cell_measurement_theta_min 2.45
_cell_volume 900.2(2)
_computing_cell_refinement
;
X-AREA (Stoe & Cie, 2016)
;
_computing_data_collection
;
X-AREA (Stoe & Cie, 2016)
;
_computing_data_reduction
;
X-AREA (Stoe & Cie, 2016)
;
_computing_molecular_graphics
;
DIAMOND (Brandenburg & Putz, 2019)
;
_computing_publication_material
;
Olex2 (Dolomanov <i>et al.</i>,  2009)
;
_computing_structure_refinement
;
SHELXL (Sheldrick, 2015b)
;
_computing_structure_solution
;
<i>SHELXT</i> (Sheldrick, 2015a)
;
_diffrn_ambient_temperature 220
_diffrn_detector 'image plate (34 cm diameter)'
_diffrn_detector_area_resol_mean 6.67
_diffrn_measured_fraction_theta_full 0.989
_diffrn_measured_fraction_theta_max 0.975
_diffrn_measurement_device '2-circle diffractometer'
_diffrn_measurement_device_type 'Stoe IPDS 2'
_diffrn_measurement_method 'rotation method'
_diffrn_radiation_monochromator 'plane graphite'
_diffrn_radiation_type MoK\a
_diffrn_radiation_wavelength 0.71073
_diffrn_reflns_av_R_equivalents 0.0268
_diffrn_reflns_av_unetI/netI 0.0292
_diffrn_reflns_limit_h_max 10
_diffrn_reflns_limit_h_min -10
_diffrn_reflns_limit_k_max 5
_diffrn_reflns_limit_k_min -5
_diffrn_reflns_limit_l_max 27
_diffrn_reflns_limit_l_min -27
_diffrn_reflns_number 4973
_diffrn_reflns_theta_full 25.242
_diffrn_reflns_theta_max 26.109
_diffrn_reflns_theta_min 2.511
_diffrn_source 'sealed X-ray tube, 12 x 0.4 mm long-fine focus'
_exptl_absorpt_coefficient_mu 0.122
_exptl_absorpt_correction_type none
_exptl_crystal_colour colourless
_exptl_crystal_density_diffrn 1.506
_exptl_crystal_density_method 'not measured'
_exptl_crystal_description block
_exptl_crystal_F_000 424
_exptl_crystal_size_max 0.46
_exptl_crystal_size_mid 0.15
_exptl_crystal_size_min 0.15
_refine_diff_density_max 0.188
_refine_diff_density_min -0.146
_refine_ls_extinction_method none
_refine_ls_goodness_of_fit_ref 1.007
_refine_ls_hydrogen_treatment mixed
_refine_ls_matrix_type full
_refine_ls_number_parameters 152
_refine_ls_number_reflns 1735
_refine_ls_number_restraints 0
_refine_ls_restrained_S_all 1.007
_refine_ls_R_factor_all 0.0491
_refine_ls_R_factor_gt 0.0317
_refine_ls_shift/su_max 0.001
_refine_ls_shift/su_mean 0.000
_refine_ls_structure_factor_coef Fsqd
_refine_ls_weighting_details 'w=1/[\s^2^(Fo^2^)+(0.0470P)^2^+0.0259P] where P=(Fo^2^+2Fc^2^)/3'
_refine_ls_weighting_scheme calc
_refine_ls_wR_factor_gt 0.0732
_refine_ls_wR_factor_ref 0.0791
_reflns_number_gt 1314
_reflns_number_total 1735
_reflns_threshold_expression 'I > 2\s(I)'
_cod_data_source_file wm5710.cif
_cod_data_source_block 1
_cod_depositor_comments 'Adding full bibliography for 2023067--2023068.cif.'
_cod_original_sg_symbol_H-M 'P 21/n'
_cod_database_code 2023067
_shelx_space_group_comment
;
The symmetry employed for this shelxl refinement is uniquely defined
by the following loop, which should always be used as a source of
symmetry information in preference to the above space-group names.
They are only intended as comments.
;
_shelx_estimated_absorpt_t_min 0.946
_shelx_estimated_absorpt_t_max 0.982

loop_
_space_group_symop_operation_xyz
'x, y, z'
'-x+1/2, y+1/2, -z+1/2'
'-x, -y, -z'
'x-1/2, -y-1/2, z-1/2'

loop_
_atom_site_type_symbol
_atom_site_label
_atom_site_fract_x
_atom_site_fract_y
_atom_site_fract_z
_atom_site_U_iso_or_equiv
_atom_site_adp_type
_atom_site_calc_flag
_atom_site_occupancy
_atom_site_disorder_assembly
_atom_site_disorder_group
C C1 0.71575(16) 0.1874(3) 0.65653(5) 0.0232(3) Uani d 1 . .
C C2 0.74035(18) 0.0573(3) 0.59901(6) 0.0297(3) Uani d 1 . .
H H2 0.787147 -0.119367 0.599929 0.036 Uiso calc 1 . .
C C3 0.69907(16) 0.1798(3) 0.54634(6) 0.0274(3) Uani d 1 . .
H H3A 0.647720 0.352195 0.547117 0.033 Uiso calc 1 . .
C C4 0.72381(16) 0.0791(3) 0.48705(6) 0.0265(3) Uani d 1 . .
C C5 0.64958(16) 0.2210(3) 0.43618(6) 0.0279(3) Uani d 1 . .
H H5 0.579486 0.369071 0.440744 0.034 Uiso calc 1 . .
C C6 0.67740(16) 0.1475(3) 0.37929(6) 0.0272(3) Uani d 1 . .
C C7 0.78474(16) -0.0658(3) 0.37246(6) 0.0271(3) Uani d 1 . .
C C8 0.85657(17) -0.2130(3) 0.42205(6) 0.0307(3) Uani d 1 . .
H H8 0.926536 -0.360889 0.417203 0.037 Uiso calc 1 . .
C C9 0.82555(18) -0.1427(3) 0.47885(6) 0.0315(3) Uani d 1 . .
H H9 0.873489 -0.245454 0.512161 0.038 Uiso calc 1 . .
Li Li 0.7956(3) 0.6632(5) 0.71799(10) 0.0283(5) Uani d 1 . .
O O1 0.75014(12) 0.0450(2) 0.70375(4) 0.0297(3) Uani d 1 . .
O O2 0.66671(12) 0.43357(19) 0.65694(4) 0.0294(3) Uani d 1 . .
O O3 0.60783(14) 0.2806(2) 0.32801(4) 0.0376(3) Uani d 1 . .
H H3 0.525(3) 0.395(4) 0.3355(9) 0.060(6) Uiso d 1 . .
O O4 0.81610(14) -0.1140(3) 0.31514(4) 0.0362(3) Uani d 1 . .
H H4 0.869(3) -0.271(5) 0.3134(9) 0.068(7) Uiso d 1 . .
O O5 1.03368(14) 0.5915(3) 0.71894(5) 0.0361(3) Uani d 1 . .
H H5A 1.082(3) 0.740(6) 0.7122(11) 0.092(9) Uiso d 1 . .
H H5B 1.070(3) 0.548(5) 0.7522(11) 0.070(7) Uiso d 1 . .

loop_
_atom_site_aniso_label
_atom_site_aniso_U_11
_atom_site_aniso_U_22
_atom_site_aniso_U_33
_atom_site_aniso_U_12
_atom_site_aniso_U_13
_atom_site_aniso_U_23
C1 0.0269(7) 0.0219(7) 0.0211(7) -0.0027(6) 0.0043(5) 0.0003(5)
C2 0.0412(8) 0.0232(7) 0.0258(7) -0.0006(6) 0.0089(6) -0.0027(6)
C3 0.0281(7) 0.0301(8) 0.0245(7) -0.0019(6) 0.0056(5) -0.0028(6)
C4 0.0272(7) 0.0298(8) 0.0232(7) -0.0049(6) 0.0056(5) -0.0021(6)
C5 0.0265(7) 0.0327(8) 0.0255(7) 0.0004(6) 0.0068(5) -0.0031(6)
C6 0.0268(7) 0.0327(8) 0.0217(7) -0.0033(6) 0.0026(5) -0.0009(5)
C7 0.0276(7) 0.0323(8) 0.0222(7) -0.0048(6) 0.0063(5) -0.0052(6)
C8 0.0329(8) 0.0283(8) 0.0314(7) 0.0030(7) 0.0061(6) -0.0039(6)
C9 0.0377(8) 0.0315(8) 0.0249(7) -0.0022(7) 0.0034(6) 0.0005(6)
Li 0.0389(13) 0.0229(11) 0.0239(11) 0.0025(10) 0.0075(9) -0.0009(9)
O1 0.0468(6) 0.0226(5) 0.0208(5) 0.0037(4) 0.0087(4) 0.0015(4)
O2 0.0406(6) 0.0227(5) 0.0242(5) 0.0047(5) 0.0019(4) -0.0011(4)
O3 0.0420(6) 0.0486(7) 0.0220(5) 0.0132(6) 0.0038(4) 0.0016(5)
O4 0.0455(6) 0.0419(7) 0.0229(5) 0.0066(6) 0.0106(4) -0.0046(5)
O5 0.0378(6) 0.0444(7) 0.0261(6) 0.0060(6) 0.0049(5) 0.0005(5)

loop_
_atom_type_symbol
_atom_type_description
_atom_type_scat_dispersion_real
_atom_type_scat_dispersion_imag
_atom_type_scat_source
C C 0.0033 0.0016 'International Tables Vol C Tables 4.2.6.8 and 6.1.1.4'
H H 0.0000 0.0000 'International Tables Vol C Tables 4.2.6.8 and 6.1.1.4'
Li Li -0.0003 0.0001 'International Tables Vol C Tables 4.2.6.8 and 6.1.1.4'
O O 0.0106 0.0060 'International Tables Vol C Tables 4.2.6.8 and 6.1.1.4'

loop_
_geom_angle_atom_site_label_1
_geom_angle_atom_site_label_2
_geom_angle_atom_site_label_3
_geom_angle_site_symmetry_1
_geom_angle_site_symmetry_3
_geom_angle
_geom_angle_publ_flag
O1 C1 C2 . . 117.48(12) y
O2 C1 C2 . . 119.66(12) ?
O2 C1 O1 . . 122.83(12) ?
C1 C2 H2 . . 118.6 ?
C3 C2 C1 . . 122.84(13) ?
C3 C2 H2 . . 118.6 ?
C2 C3 H3A . . 116.0 ?
C2 C3 C4 . . 127.96(14) ?
C4 C3 H3A . . 116.0 ?
C5 C4 C3 . . 118.68(13) ?
C9 C4 C3 . . 123.15(12) ?
C9 C4 C5 . . 118.07(12) ?
C4 C5 H5 . . 119.3 ?
C6 C5 C4 . . 121.35(14) ?
C6 C5 H5 . . 119.3 ?
C5 C6 C7 . . 119.53(12) ?
O3 C6 C5 . . 123.57(13) ?
O3 C6 C7 . . 116.87(11) ?
C8 C7 C6 . . 120.01(12) ?
O4 C7 C6 . . 116.41(12) ?
O4 C7 C8 . . 123.56(13) ?
C7 C8 H8 . . 119.9 ?
C7 C8 C9 . . 120.23(13) ?
C9 C8 H8 . . 119.9 ?
C4 C9 H9 . . 119.6 ?
C8 C9 C4 . . 120.72(13) ?
C8 C9 H9 . . 119.6 ?
Li Li Li 2_646 2_656 109.00(13) ?
O1 Li Li 1_565 2_656 39.93(3) ?
O1 Li Li 1_565 2_646 144.46(14) ?
O1 Li Li 2_656 2_646 38.92(9) ?
O1 Li Li 2_656 2_656 72.61(11) ?
O1 Li O1 1_565 2_656 112.20(11) y
O1 Li O2 2_656 . 108.08(12) y
O1 Li O2 1_565 . 111.04(12) y
O1 Li O5 2_656 . 105.35(12) y
O1 Li O5 1_565 . 109.92(12) y
O2 Li Li . 2_646 74.16(8) ?
O2 Li Li . 2_656 130.66(15) ?
O2 Li O5 . . 110.08(11) y
O5 Li Li . 2_646 100.11(11) ?
O5 Li Li . 2_656 117.27(13) ?
C1 O1 Li . 1_545 133.25(11) ?
C1 O1 Li . 2_646 123.58(11) ?
Li O1 Li 1_545 2_646 101.15(8) y
C1 O2 Li . . 113.53(11) ?
C6 O3 H3 . . 111.2(12) ?
C7 O4 H4 . . 110.7(14) ?
Li O5 H5A . . 110.0(18) ?
Li O5 H5B . . 106.7(16) ?
H5A O5 H5B . . 106(2) ?

loop_
_geom_bond_atom_site_label_1
_geom_bond_atom_site_label_2
_geom_bond_site_symmetry_2
_geom_bond_distance
_geom_bond_publ_flag
C1 C2 . 1.4855(18) y
C1 O1 . 1.2669(16) y
C1 O2 . 1.2624(16) y
C2 H2 . 0.9400 ?
C2 C3 . 1.3285(19) y
C3 H3A . 0.9400 ?
C3 C4 . 1.4685(18) yes
C4 C5 . 1.401(2) ?
C4 C9 . 1.398(2) ?
C5 H5 . 0.9400 ?
C5 C6 . 1.3857(18) ?
C6 C7 . 1.390(2) ?
C6 O3 . 1.3757(17) y
C7 C8 . 1.386(2) ?
C7 O4 . 1.3781(16) y
C8 H8 . 0.9400 ?
C8 C9 . 1.388(2) ?
C9 H9 . 0.9400 ?
Li Li 2_646 2.979(3) ?
Li Li 2_646 2.979(3) ?
Li O1 2_656 1.949(2) y
Li O1 1_565 1.908(2) y
Li O2 . 1.962(2) y
Li O5 . 2.005(3) y
O3 H3 . 0.92(2) ?
O4 H4 . 0.88(3) ?
O5 H5A . 0.85(3) ?
O5 H5B . 0.79(3) ?

loop_
_geom_hbond_atom_site_label_D
_geom_hbond_atom_site_label_H
_geom_hbond_atom_site_label_A
_geom_hbond_site_symmetry_A
_geom_hbond_distance_DH
_geom_hbond_distance_HA
_geom_hbond_distance_DA
_geom_hbond_angle_DHA
O3 H3 O2 3_666 0.92(2) 1.83(2) 2.734(2) 168(2)
O4 H4 O5 3_756 0.88(2) 1.94(2) 2.793(2) 160.7(2)
O5 H5A O4 3_766 0.85(3) 2.13(2) 2.977(2) 173(2)
O5 H5B O3 4_666 0.80(2) 2.33(2) 3.042(2) 150(2)
O5 H5B O4 4_666 0.80(2) 2.33(2) 2.953(2) 136(2)

loop_
_geom_torsion_atom_site_label_1
_geom_torsion_atom_site_label_2
_geom_torsion_atom_site_label_3
_geom_torsion_atom_site_label_4
_geom_torsion_site_symmetry_1
_geom_torsion_site_symmetry_2
_geom_torsion_site_symmetry_3
_geom_torsion_site_symmetry_4
_geom_torsion
_geom_torsion_publ_flag
C1 C2 C3 C4 . . . . 176.94(13) ?
C2 C1 O1 Li . . . 1_545 -12.6(2) ?
C2 C1 O1 Li . . . 2_646 -173.12(12) ?
C2 C1 O2 Li . . . . -131.35(13) ?
C2 C3 C4 C5 . . . . 170.59(14) ?
C2 C3 C4 C9 . . . . -13.2(2) ?
C3 C4 C5 C6 . . . . 175.49(13) ?
C3 C4 C9 C8 . . . . -173.87(13) ?
C4 C5 C6 C7 . . . . -1.9(2) ?
C4 C5 C6 O3 . . . . -179.85(13) ?
C5 C4 C9 C8 . . . . 2.4(2) ?
C5 C6 C7 C8 . . . . 3.4(2) ?
C5 C6 C7 O4 . . . . -175.22(12) ?
C6 C7 C8 C9 . . . . -2.0(2) ?
C7 C8 C9 C4 . . . . -1.0(2) ?
C9 C4 C5 C6 . . . . -0.9(2) ?
O1 C1 C2 C3 . . . . 175.69(13) ?
O1 C1 O2 Li . . . . 46.58(17) ?
O2 C1 C2 C3 . . . . -6.3(2) ?
O2 C1 O1 Li . . . 1_545 169.48(14) ?
O2 C1 O1 Li . . . 2_646 8.9(2) ?
O3 C6 C7 C8 . . . . -178.57(13) ?
O3 C6 C7 O4 . . . . 2.84(18) ?
O4 C7 C8 C9 . . . . 176.53(13) ?
